data_4081867
loop_
_publ_author_name
'Elkin, Tatyana'
'Kulkarni, Naveen V.'
'Tumanskii, Boris'
'Botoshansky, Mark'
'Shimon, Linda J. W.'
'Eisen, Moris S.'

_publ_section_title
;
 Synthesis and Structure of Group 4 Symmetric Amidinate Complexes and
 Their Reactivity in the Polymerization of \a-Olefins
;
_journal_issue 21
_journal_name_full Organometallics
_journal_page_first 6337
_journal_paper_doi 10.1021/om4006998
_journal_volume 32
_journal_year 2013
_chemical_formula_moiety 'C31 H53 N5 Ti'
_chemical_formula_sum 'C31 H53 N5 Ti'
_chemical_formula_weight 543.68
_chemical_name_systematic
; 
 ? 
;
_space_group_IT_number 2
_symmetry_cell_setting triclinic
_symmetry_space_group_name_Hall '-P 1'
_symmetry_space_group_name_H-M 'P -1'
_atom_sites_solution_hydrogens geom
_atom_sites_solution_primary direct
_atom_sites_solution_secondary difmap
_audit_creation_method SHELXL-97
_cell_angle_alpha 106.5506(6)
_cell_angle_beta 93.9340(5)
_cell_angle_gamma 106.9138(8)
_cell_formula_units_Z 4
_cell_length_a 11.24980(10)
_cell_length_b 15.83210(10)
_cell_length_c 19.7913(2)
_cell_measurement_reflns_used 14198
_cell_measurement_temperature 120(2)
_cell_measurement_theta_max 27.48
_cell_measurement_theta_min 2.55
_cell_volume 3188.38(5)
_computing_cell_refinement HKL
_computing_data_collection 'Collect package (Bruker Nonius)'
_computing_data_reduction HKL
_computing_structure_refinement 'SHELXL-97 (Sheldrick, 1997)'
_computing_structure_solution 'SHELXS-97 (Sheldrick, 1990)'
_diffrn_ambient_temperature 120(2)
_diffrn_measured_fraction_theta_full 0.994
_diffrn_measured_fraction_theta_max 0.994
_diffrn_measurement_device_type 'Nonius KappaCCD'
_diffrn_measurement_method 'phi and omega scans'
_diffrn_radiation_monochromator graphite
_diffrn_radiation_source 'fine-focus sealed tube'
_diffrn_radiation_type MoK\a
_diffrn_radiation_wavelength 0.71073
_diffrn_reflns_av_R_equivalents 0.0510
_diffrn_reflns_av_sigmaI/netI 0.0445
_diffrn_reflns_limit_h_max 14
_diffrn_reflns_limit_h_min -14
_diffrn_reflns_limit_k_max 20
_diffrn_reflns_limit_k_min -20
_diffrn_reflns_limit_l_max 25
_diffrn_reflns_limit_l_min -25
_diffrn_reflns_number 69495
_diffrn_reflns_theta_full 27.52
_diffrn_reflns_theta_max 27.52
_diffrn_reflns_theta_min 3.04
_exptl_absorpt_coefficient_mu 0.295
_exptl_absorpt_correction_type none
_exptl_crystal_colour orange
_exptl_crystal_density_diffrn 1.133
_exptl_crystal_density_method 'not measured'
_exptl_crystal_description prism
_exptl_crystal_F_000 1184
_exptl_crystal_size_max 0.30
_exptl_crystal_size_mid 0.20
_exptl_crystal_size_min 0.15
_refine_diff_density_max 0.833
_refine_diff_density_min -0.541
_refine_diff_density_rms 0.059
_refine_ls_extinction_method none
_refine_ls_goodness_of_fit_ref 1.027
_refine_ls_hydrogen_treatment constr
_refine_ls_matrix_type full
_refine_ls_number_parameters 695
_refine_ls_number_reflns 14628
_refine_ls_number_restraints 0
_refine_ls_restrained_S_all 1.027
_refine_ls_R_factor_all 0.0685
_refine_ls_R_factor_gt 0.0471
_refine_ls_shift/su_max 0.002
_refine_ls_shift/su_mean 0.000
_refine_ls_structure_factor_coef Fsqd
_refine_ls_weighting_details 'calc w=1/[\s^2^(Fo^2^)+(0.0891P)^2^+0.4335P] where P=(Fo^2^+2Fc^2^)/3'
_refine_ls_weighting_scheme calc
_refine_ls_wR_factor_gt 0.1269
_refine_ls_wR_factor_ref 0.1419
_reflns_number_gt 11015
_reflns_number_total 14628
_reflns_threshold_expression >2sigma(I)
_cod_data_source_file om4006998_si_002.cif
_cod_data_source_block me7
_cod_original_cell_volume 3188.37(5)
_cod_original_sg_symbol_H-M P-1
_cod_database_code 4081867

loop_
_symmetry_equiv_pos_as_xyz
'x, y, z'
'-x, -y, -z'

loop_
_atom_site_label
_atom_site_type_symbol
_atom_site_fract_x
_atom_site_fract_y
_atom_site_fract_z
_atom_site_U_iso_or_equiv
_atom_site_adp_type
_atom_site_occupancy
_atom_site_symmetry_multiplicity
_atom_site_calc_flag
_atom_site_refinement_flags
Ti1 Ti 0.14289(3) 0.30684(2) 0.127930(16) 0.02011(9) Uani 1 1 d .
N1 N 0.33851(12) 0.39497(9) 0.11805(7) 0.0196(3) Uani 1 1 d .
N2 N 0.22809(12) 0.25874(9) 0.03466(7) 0.0208(3) Uani 1 1 d .
C1 C 0.43433(15) 0.48394(11) 0.13799(9) 0.0199(3) Uani 1 1 d .
C2 C 0.54559(16) 0.50202(12) 0.18467(9) 0.0231(3) Uani 1 1 d .
C3 C 0.63820(16) 0.58901(12) 0.20171(10) 0.0278(4) Uani 1 1 d .
H3 H 0.7138 0.6018 0.2329 0.033 Uiso 1 1 calc R
C4 C 0.62278(17) 0.65685(12) 0.17445(10) 0.0288(4) Uani 1 1 d .
H4 H 0.6876 0.7153 0.1863 0.035 Uiso 1 1 calc R
C5 C 0.51217(16) 0.63926(11) 0.12968(9) 0.0255(4) Uani 1 1 d .
H5 H 0.5015 0.6863 0.1112 0.031 Uiso 1 1 calc R
C6 C 0.41614(16) 0.55375(11) 0.11121(9) 0.0220(3) Uani 1 1 d .
C7 C 0.56998(16) 0.42730(12) 0.21242(9) 0.0256(4) Uani 1 1 d .
H7 H 0.4879 0.3765 0.2043 0.031 Uiso 1 1 calc R
C8 C 0.65991(19) 0.38531(14) 0.17063(11) 0.0357(4) Uani 1 1 d .
H8A H 0.6213 0.3554 0.1202 0.054 Uiso 1 1 calc R
H8B H 0.6770 0.3389 0.1902 0.054 Uiso 1 1 calc R
H8C H 0.7390 0.4347 0.1747 0.054 Uiso 1 1 calc R
C9 C 0.62248(19) 0.46323(15) 0.29267(11) 0.0367(4) Uani 1 1 d .
H9A H 0.7067 0.5091 0.3015 0.055 Uiso 1 1 calc R
H9B H 0.6276 0.4110 0.3086 0.055 Uiso 1 1 calc R
H9C H 0.5666 0.4925 0.3191 0.055 Uiso 1 1 calc R
C10 C 0.29712(16) 0.53719(11) 0.06112(9) 0.0228(3) Uani 1 1 d .
H10 H 0.2343 0.4772 0.0602 0.027 Uiso 1 1 calc R
C11 C 0.32359(17) 0.52806(13) -0.01514(10) 0.0290(4) Uani 1 1 d .
H11A H 0.3837 0.5867 -0.0157 0.043 Uiso 1 1 calc R
H11B H 0.2448 0.5141 -0.0470 0.043 Uiso 1 1 calc R
H11C H 0.3592 0.4776 -0.0315 0.043 Uiso 1 1 calc R
C12 C 0.23889(19) 0.61475(13) 0.08655(10) 0.0328(4) Uani 1 1 d .
H12A H 0.2223 0.6204 0.1353 0.049 Uiso 1 1 calc R
H12B H 0.1597 0.5996 0.0547 0.049 Uiso 1 1 calc R
H12C H 0.2975 0.6739 0.0859 0.049 Uiso 1 1 calc R
C13 C 0.32833(15) 0.33509(11) 0.05489(9) 0.0204(3) Uani 1 1 d .
H13 H 0.3898 0.3458 0.0250 0.024 Uiso 1 1 calc R
C14 C 0.22057(15) 0.18811(11) -0.03070(9) 0.0223(3) Uani 1 1 d .
C15 C 0.31102(16) 0.14114(11) -0.03872(9) 0.0245(4) Uani 1 1 d .
C16 C 0.30573(18) 0.07848(12) -0.10545(10) 0.0302(4) Uani 1 1 d .
H16 H 0.3673 0.0479 -0.1117 0.036 Uiso 1 1 calc R
C17 C 0.21434(18) 0.05936(13) -0.16256(10) 0.0327(4) Uani 1 1 d .
H17 H 0.2150 0.0182 -0.2080 0.039 Uiso 1 1 calc R
C18 C 0.12130(18) 0.10092(13) -0.15307(10) 0.0316(4) Uani 1 1 d .
H18 H 0.0558 0.0856 -0.1918 0.038 Uiso 1 1 calc R
C19 C 0.12205(16) 0.16489(12) -0.08765(9) 0.0250(4) Uani 1 1 d .
C20 C 0.40788(17) 0.15145(12) 0.02283(10) 0.0285(4) Uani 1 1 d .
H20 H 0.4024 0.2014 0.0656 0.034 Uiso 1 1 calc R
C21 C 0.37677(19) 0.05982(13) 0.04051(11) 0.0364(4) Uani 1 1 d .
H21A H 0.2933 0.0456 0.0547 0.055 Uiso 1 1 calc R
H21B H 0.4401 0.0661 0.0798 0.055 Uiso 1 1 calc R
H21C H 0.3770 0.0092 -0.0017 0.055 Uiso 1 1 calc R
C22 C 0.54210(17) 0.17913(14) 0.00672(12) 0.0367(5) Uani 1 1 d .
H22A H 0.5491 0.1312 -0.0354 0.055 Uiso 1 1 calc R
H22B H 0.6013 0.1851 0.0478 0.055 Uiso 1 1 calc R
H22C H 0.5619 0.2388 -0.0026 0.055 Uiso 1 1 calc R
C23 C 0.02236(17) 0.21242(13) -0.07956(10) 0.0295(4) Uani 1 1 d .
H23 H 0.0168 0.2337 -0.0276 0.035 Uiso 1 1 calc R
C24 C 0.06323(19) 0.29906(14) -0.10319(12) 0.0372(5) Uani 1 1 d .
H24A H 0.1438 0.3418 -0.0741 0.056 Uiso 1 1 calc R
H24B H -0.0008 0.3302 -0.0970 0.056 Uiso 1 1 calc R
H24C H 0.0729 0.2807 -0.1536 0.056 Uiso 1 1 calc R
C25 C -0.10907(18) 0.14800(16) -0.11949(12) 0.0423(5) Uani 1 1 d .
H25A H -0.1099 0.1335 -0.1711 0.064 Uiso 1 1 calc R
H25B H -0.1714 0.1791 -0.1056 0.064 Uiso 1 1 calc R
H25C H -0.1299 0.0902 -0.1073 0.064 Uiso 1 1 calc R
N3 N 0.19416(13) 0.30107(10) 0.22001(8) 0.0251(3) Uani 1 1 d .
C26 C 0.28576(17) 0.38056(13) 0.27490(10) 0.0304(4) Uani 1 1 d .
H26A H 0.2440 0.4037 0.3147 0.046 Uiso 1 1 calc R
H26B H 0.3210 0.4302 0.2544 0.046 Uiso 1 1 calc R
H26C H 0.3537 0.3611 0.2924 0.046 Uiso 1 1 calc R
C27 C 0.14439(18) 0.22576(14) 0.24905(11) 0.0333(4) Uani 1 1 d .
H27A H 0.2120 0.2024 0.2610 0.050 Uiso 1 1 calc R
H27B H 0.0773 0.1752 0.2135 0.050 Uiso 1 1 calc R
H27C H 0.1103 0.2489 0.2922 0.050 Uiso 1 1 calc R
N4 N 0.06048(13) 0.39813(10) 0.14250(8) 0.0246(3) Uani 1 1 d .
C28 C 0.05105(19) 0.46222(14) 0.20936(11) 0.0354(4) Uani 1 1 d .
H28A H 0.0716 0.5251 0.2056 0.053 Uiso 1 1 calc R
H28B H 0.1102 0.4624 0.2482 0.053 Uiso 1 1 calc R
H28C H -0.0350 0.4424 0.2194 0.053 Uiso 1 1 calc R
C29 C -0.01630(18) 0.40359(13) 0.08236(10) 0.0310(4) Uani 1 1 d .
H29A H -0.1052 0.3842 0.0877 0.047 Uiso 1 1 calc R
H29B H -0.0049 0.3624 0.0377 0.047 Uiso 1 1 calc R
H29C H 0.0096 0.4678 0.0813 0.047 Uiso 1 1 calc R
N5 N -0.00003(13) 0.19575(10) 0.09585(8) 0.0256(3) Uani 1 1 d .
C30 C 0.01357(18) 0.10429(12) 0.06537(11) 0.0334(4) Uani 1 1 d .
H30A H -0.0320 0.0618 0.0896 0.050 Uiso 1 1 calc R
H30B H 0.1030 0.1099 0.0718 0.050 Uiso 1 1 calc R
H30C H -0.0212 0.0797 0.0143 0.050 Uiso 1 1 calc R
C31 C -0.13316(17) 0.18677(14) 0.09269(11) 0.0331(4) Uani 1 1 d .
H31A H -0.1728 0.1681 0.0427 0.050 Uiso 1 1 calc R
H31B H -0.1416 0.2467 0.1192 0.050 Uiso 1 1 calc R
H31C H -0.1745 0.1394 0.1140 0.050 Uiso 1 1 calc R
Ti2 Ti -0.11532(3) 0.20987(2) 0.432425(16) 0.02101(9) Uani 1 1 d .
N6 N -0.25791(13) 0.21682(9) 0.49957(7) 0.0214(3) Uani 1 1 d .
N7 N -0.31455(13) 0.11020(9) 0.39136(7) 0.0210(3) Uani 1 1 d .
C32 C -0.28890(15) 0.26318(11) 0.56592(9) 0.0225(3) Uani 1 1 d .
C33 C -0.24458(17) 0.24922(12) 0.62872(10) 0.0271(4) Uani 1 1 d .
C34 C -0.27780(19) 0.29257(13) 0.69276(10) 0.0335(4) Uani 1 1 d .
H34 H -0.2487 0.2833 0.7354 0.040 Uiso 1 1 calc R
C35 C -0.3521(2) 0.34880(13) 0.69558(11) 0.0377(5) Uani 1 1 d .
H35 H -0.3752 0.3770 0.7396 0.045 Uiso 1 1 calc R
C36 C -0.39266(18) 0.36372(12) 0.63390(11) 0.0331(4) Uani 1 1 d .
H36 H -0.4428 0.4032 0.6362 0.040 Uiso 1 1 calc R
C37 C -0.36198(16) 0.32252(12) 0.56835(10) 0.0252(4) Uani 1 1 d .
C38 C -0.16450(19) 0.18637(15) 0.62681(11) 0.0366(5) Uani 1 1 d .
H38 H -0.1228 0.1835 0.5836 0.044 Uiso 1 1 calc R
C39 C -0.2470(3) 0.08855(16) 0.61861(17) 0.0605(7) Uani 1 1 d .
H39A H -0.2845 0.0884 0.6618 0.091 Uiso 1 1 calc R
H39B H -0.1960 0.0470 0.6114 0.091 Uiso 1 1 calc R
H39C H -0.3141 0.0669 0.5773 0.091 Uiso 1 1 calc R
C40 C -0.0612(3) 0.2228(2) 0.69167(16) 0.0686(8) Uani 1 1 d .
H40A H -0.0125 0.2877 0.6980 0.103 Uiso 1 1 calc R
H40B H -0.0053 0.1848 0.6844 0.103 Uiso 1 1 calc R
H40C H -0.0991 0.2194 0.7343 0.103 Uiso 1 1 calc R
C41 C -0.40333(17) 0.34399(13) 0.50172(10) 0.0305(4) Uani 1 1 d .
H41 H -0.4147 0.2877 0.4597 0.037 Uiso 1 1 calc R
C42 C -0.5284(2) 0.36296(19) 0.50184(14) 0.0548(6) Uani 1 1 d .
H42A H -0.5918 0.3120 0.5111 0.082 Uiso 1 1 calc R
H42B H -0.5558 0.3674 0.4552 0.082 Uiso 1 1 calc R
H42C H -0.5182 0.4217 0.5393 0.082 Uiso 1 1 calc R
C43 C -0.3004(2) 0.42456(19) 0.49142(15) 0.0586(7) Uani 1 1 d .
H43A H -0.2832 0.4802 0.5332 0.088 Uiso 1 1 calc R
H43B H -0.3285 0.4374 0.4485 0.088 Uiso 1 1 calc R
H43C H -0.2235 0.4078 0.4859 0.088 Uiso 1 1 calc R
C44 C -0.34743(15) 0.14700(11) 0.45196(9) 0.0209(3) Uani 1 1 d .
H44 H -0.4306 0.1250 0.4614 0.025 Uiso 1 1 calc R
C45 C -0.40049(15) 0.03465(11) 0.33479(9) 0.0221(3) Uani 1 1 d .
C46 C -0.48565(16) 0.05149(12) 0.28860(10) 0.0258(4) Uani 1 1 d .
C47 C -0.56098(17) -0.02288(13) 0.23059(10) 0.0308(4) Uani 1 1 d .
H47 H -0.6187 -0.0125 0.1991 0.037 Uiso 1 1 calc R
C48 C -0.55337(18) -0.11140(13) 0.21800(10) 0.0325(4) Uani 1 1 d .
H48 H -0.6039 -0.1609 0.1774 0.039 Uiso 1 1 calc R
C49 C -0.47189(17) -0.12781(12) 0.26469(10) 0.0287(4) Uani 1 1 d .
H49 H -0.4687 -0.1892 0.2564 0.034 Uiso 1 1 calc R
C50 C -0.39492(15) -0.05625(12) 0.32336(9) 0.0234(3) Uani 1 1 d .
C51 C -0.50335(17) 0.14645(13) 0.30479(10) 0.0291(4) Uani 1 1 d .
H51 H -0.4257 0.1940 0.3368 0.035 Uiso 1 1 calc R
C52 C -0.5236(2) 0.17420(14) 0.23765(11) 0.0374(4) Uani 1 1 d .
H52A H -0.4558 0.1681 0.2100 0.056 Uiso 1 1 calc R
H52B H -0.5229 0.2389 0.2518 0.056 Uiso 1 1 calc R
H52C H -0.6049 0.1333 0.2084 0.056 Uiso 1 1 calc R
C53 C -0.61510(18) 0.14747(14) 0.34505(11) 0.0356(4) Uani 1 1 d .
H53A H -0.6917 0.0994 0.3154 0.053 Uiso 1 1 calc R
H53B H -0.6265 0.2087 0.3555 0.053 Uiso 1 1 calc R
H53C H -0.5984 0.1350 0.3899 0.053 Uiso 1 1 calc R
C54 C -0.31308(16) -0.07529(12) 0.37754(9) 0.0253(4) Uani 1 1 d .
H54 H -0.2399 -0.0173 0.4008 0.030 Uiso 1 1 calc R
C55 C -0.26128(19) -0.15432(13) 0.34491(11) 0.0340(4) Uani 1 1 d .
H55A H -0.3305 -0.2137 0.3282 0.051 Uiso 1 1 calc R
H55B H -0.1994 -0.1566 0.3811 0.051 Uiso 1 1 calc R
H55C H -0.2207 -0.1433 0.3045 0.051 Uiso 1 1 calc R
C56 C -0.3883(2) -0.09740(15) 0.43552(11) 0.0370(4) Uani 1 1 d .
H56A H -0.4203 -0.0462 0.4569 0.055 Uiso 1 1 calc R
H56B H -0.3335 -0.1049 0.4725 0.055 Uiso 1 1 calc R
H56C H -0.4591 -0.1552 0.4142 0.055 Uiso 1 1 calc R
N8 N -0.03387(13) 0.11825(10) 0.40591(8) 0.0237(3) Uani 1 1 d .
C57 C -0.00484(19) 0.07531(13) 0.33709(10) 0.0333(4) Uani 1 1 d .
H57A H 0.0867 0.0910 0.3400 0.050 Uiso 1 1 calc R
H57B H -0.0379 0.0983 0.3013 0.050 Uiso 1 1 calc R
H57C H -0.0436 0.0075 0.3232 0.050 Uiso 1 1 calc R
C58 C 0.00558(19) 0.08092(14) 0.45904(10) 0.0335(4) Uani 1 1 d .
H58A H -0.0347 0.0132 0.4431 0.050 Uiso 1 1 calc R
H58B H -0.0191 0.1086 0.5045 0.050 Uiso 1 1 calc R
H58C H 0.0973 0.0957 0.4654 0.050 Uiso 1 1 calc R
N9 N 0.01592(14) 0.30376(10) 0.50571(8) 0.0290(3) Uani 1 1 d .
C59 C 0.00489(19) 0.38355(14) 0.56036(12) 0.0408(5) Uani 1 1 d .
H59A H 0.0337 0.3819 0.6077 0.061 Uiso 1 1 calc R
H59B H -0.0833 0.3814 0.5567 0.061 Uiso 1 1 calc R
H59C H 0.0568 0.4411 0.5536 0.061 Uiso 1 1 calc R
C60 C 0.14866(18) 0.30975(15) 0.51062(14) 0.0454(5) Uani 1 1 d .
H60A H 0.1987 0.3694 0.5062 0.068 Uiso 1 1 calc R
H60B H 0.1581 0.2585 0.4720 0.068 Uiso 1 1 calc R
H60C H 0.1780 0.3053 0.5569 0.068 Uiso 1 1 calc R
N10 N -0.11210(14) 0.27020(10) 0.36169(8) 0.0276(3) Uani 1 1 d .
C61 C -0.17962(18) 0.22170(14) 0.28898(10) 0.0334(4) Uani 1 1 d .
H61A H -0.2397 0.2521 0.2783 0.050 Uiso 1 1 calc R
H61B H -0.2252 0.1567 0.2842 0.050 Uiso 1 1 calc R
H61C H -0.1195 0.2236 0.2554 0.050 Uiso 1 1 calc R
C62 C -0.0416(2) 0.36691(14) 0.36930(12) 0.0396(5) Uani 1 1 d .
H62A H 0.0180 0.3681 0.3354 0.059 Uiso 1 1 calc R
H62B H 0.0046 0.3986 0.4182 0.059 Uiso 1 1 calc R
H62C H -0.1003 0.3987 0.3594 0.059 Uiso 1 1 calc R

loop_
_atom_site_aniso_label
_atom_site_aniso_U_11
_atom_site_aniso_U_22
_atom_site_aniso_U_33
_atom_site_aniso_U_23
_atom_site_aniso_U_13
_atom_site_aniso_U_12
Ti1 0.01860(16) 0.02197(16) 0.02053(16) 0.00632(12) 0.00485(12) 0.00780(12)
N1 0.0187(7) 0.0202(7) 0.0201(7) 0.0061(6) 0.0043(5) 0.0068(5)
N2 0.0195(7) 0.0212(7) 0.0202(7) 0.0042(6) 0.0045(6) 0.0066(5)
C1 0.0216(8) 0.0205(8) 0.0169(8) 0.0031(6) 0.0067(6) 0.0076(6)
C2 0.0220(8) 0.0265(8) 0.0201(8) 0.0048(7) 0.0060(7) 0.0086(7)
C3 0.0227(9) 0.0278(9) 0.0260(9) 0.0014(7) 0.0028(7) 0.0052(7)
C4 0.0271(9) 0.0214(8) 0.0308(10) 0.0014(7) 0.0093(8) 0.0032(7)
C5 0.0301(9) 0.0211(8) 0.0262(9) 0.0063(7) 0.0105(7) 0.0095(7)
C6 0.0250(8) 0.0219(8) 0.0212(8) 0.0062(7) 0.0094(7) 0.0103(7)
C7 0.0203(8) 0.0319(9) 0.0246(9) 0.0089(7) 0.0025(7) 0.0088(7)
C8 0.0389(11) 0.0444(11) 0.0365(11) 0.0188(9) 0.0154(9) 0.0245(9)
C9 0.0348(11) 0.0453(12) 0.0292(10) 0.0118(9) 0.0005(8) 0.0129(9)
C10 0.0255(9) 0.0227(8) 0.0224(9) 0.0080(7) 0.0065(7) 0.0096(7)
C11 0.0305(9) 0.0345(10) 0.0243(9) 0.0094(8) 0.0072(7) 0.0135(8)
C12 0.0368(10) 0.0377(10) 0.0311(10) 0.0098(8) 0.0092(8) 0.0231(9)
C13 0.0187(8) 0.0239(8) 0.0218(8) 0.0082(7) 0.0056(6) 0.0102(6)
C14 0.0223(8) 0.0201(8) 0.0224(9) 0.0044(7) 0.0071(7) 0.0053(6)
C15 0.0239(8) 0.0227(8) 0.0261(9) 0.0065(7) 0.0066(7) 0.0071(7)
C16 0.0320(10) 0.0295(9) 0.0303(10) 0.0059(8) 0.0117(8) 0.0141(8)
C17 0.0378(11) 0.0318(10) 0.0237(10) 0.0003(8) 0.0083(8) 0.0120(8)
C18 0.0327(10) 0.0325(10) 0.0238(10) 0.0036(8) 0.0032(8) 0.0078(8)
C19 0.0244(9) 0.0258(8) 0.0235(9) 0.0070(7) 0.0055(7) 0.0066(7)
C20 0.0269(9) 0.0263(9) 0.0322(10) 0.0050(8) 0.0041(8) 0.0128(7)
C21 0.0394(11) 0.0335(10) 0.0375(11) 0.0119(9) 0.0046(9) 0.0137(9)
C22 0.0280(10) 0.0353(10) 0.0464(13) 0.0096(9) 0.0056(9) 0.0130(8)
C23 0.0256(9) 0.0372(10) 0.0232(9) 0.0053(8) 0.0014(7) 0.0114(8)
C24 0.0359(11) 0.0426(11) 0.0378(11) 0.0137(9) 0.0047(9) 0.0192(9)
C25 0.0274(10) 0.0547(13) 0.0397(12) 0.0110(10) 0.0006(9) 0.0106(9)
N3 0.0227(7) 0.0295(8) 0.0267(8) 0.0121(6) 0.0079(6) 0.0096(6)
C26 0.0247(9) 0.0412(10) 0.0237(9) 0.0102(8) 0.0039(7) 0.0086(8)
C27 0.0312(10) 0.0389(10) 0.0357(11) 0.0195(9) 0.0081(8) 0.0119(8)
N4 0.0215(7) 0.0273(7) 0.0267(8) 0.0084(6) 0.0060(6) 0.0104(6)
C28 0.0364(11) 0.0380(10) 0.0323(11) 0.0032(9) 0.0046(8) 0.0209(9)
C29 0.0312(10) 0.0353(10) 0.0325(10) 0.0117(8) 0.0075(8) 0.0181(8)
N5 0.0229(7) 0.0264(7) 0.0253(8) 0.0059(6) 0.0067(6) 0.0064(6)
C30 0.0343(10) 0.0246(9) 0.0390(11) 0.0073(8) 0.0130(9) 0.0073(8)
C31 0.0216(9) 0.0355(10) 0.0371(11) 0.0080(9) 0.0073(8) 0.0049(8)
Ti2 0.01947(16) 0.02245(16) 0.02164(17) 0.00653(12) 0.00561(12) 0.00761(12)
N6 0.0209(7) 0.0229(7) 0.0188(7) 0.0038(6) 0.0049(6) 0.0075(6)
N7 0.0203(7) 0.0209(7) 0.0201(7) 0.0042(6) 0.0041(6) 0.0060(5)
C32 0.0224(8) 0.0207(8) 0.0202(8) 0.0027(7) 0.0066(7) 0.0040(6)
C33 0.0282(9) 0.0284(9) 0.0223(9) 0.0058(7) 0.0066(7) 0.0075(7)
C34 0.0407(11) 0.0356(10) 0.0206(9) 0.0075(8) 0.0080(8) 0.0081(8)
C35 0.0469(12) 0.0314(10) 0.0289(10) 0.0005(8) 0.0175(9) 0.0102(9)
C36 0.0361(10) 0.0267(9) 0.0350(11) 0.0033(8) 0.0150(9) 0.0122(8)
C37 0.0235(8) 0.0217(8) 0.0278(9) 0.0050(7) 0.0072(7) 0.0055(7)
C38 0.0409(11) 0.0530(12) 0.0254(10) 0.0156(9) 0.0079(8) 0.0258(10)
C39 0.0631(16) 0.0381(12) 0.083(2) 0.0123(13) 0.0086(14) 0.0281(12)
C40 0.0624(17) 0.0769(19) 0.0652(19) 0.0186(15) -0.0171(14) 0.0311(15)
C41 0.0308(10) 0.0315(9) 0.0306(10) 0.0057(8) 0.0049(8) 0.0163(8)
C42 0.0478(14) 0.0706(16) 0.0593(16) 0.0219(13) 0.0092(12) 0.0374(13)
C43 0.0562(15) 0.0694(17) 0.0549(16) 0.0419(14) 0.0031(12) 0.0070(13)
C44 0.0190(8) 0.0234(8) 0.0217(8) 0.0084(7) 0.0054(7) 0.0075(6)
C45 0.0200(8) 0.0241(8) 0.0203(8) 0.0059(7) 0.0062(7) 0.0049(7)
C46 0.0236(9) 0.0279(9) 0.0251(9) 0.0079(7) 0.0044(7) 0.0076(7)
C47 0.0278(9) 0.0364(10) 0.0255(10) 0.0086(8) -0.0013(7) 0.0088(8)
C48 0.0295(10) 0.0318(10) 0.0244(10) -0.0019(8) -0.0021(8) 0.0044(8)
C49 0.0274(9) 0.0238(9) 0.0301(10) 0.0030(7) 0.0056(8) 0.0065(7)
C50 0.0212(8) 0.0261(8) 0.0226(9) 0.0069(7) 0.0068(7) 0.0076(7)
C51 0.0286(9) 0.0299(9) 0.0291(10) 0.0092(8) 0.0001(8) 0.0111(8)
C52 0.0397(11) 0.0388(11) 0.0346(11) 0.0153(9) -0.0001(9) 0.0120(9)
C53 0.0347(11) 0.0401(11) 0.0360(11) 0.0124(9) 0.0030(9) 0.0183(9)
C54 0.0244(9) 0.0240(8) 0.0256(9) 0.0057(7) 0.0039(7) 0.0072(7)
C55 0.0362(10) 0.0313(10) 0.0357(11) 0.0078(8) 0.0036(8) 0.0161(8)
C56 0.0430(12) 0.0414(11) 0.0327(11) 0.0171(9) 0.0101(9) 0.0169(9)
N8 0.0217(7) 0.0272(7) 0.0238(8) 0.0086(6) 0.0057(6) 0.0092(6)
C57 0.0404(11) 0.0315(10) 0.0318(10) 0.0102(8) 0.0118(9) 0.0159(8)
C58 0.0400(11) 0.0369(10) 0.0303(10) 0.0119(8) 0.0044(8) 0.0213(9)
N9 0.0224(7) 0.0287(8) 0.0313(9) 0.0052(7) 0.0035(6) 0.0061(6)
C59 0.0311(10) 0.0332(10) 0.0427(12) -0.0030(9) 0.0047(9) 0.0028(8)
C60 0.0238(10) 0.0353(11) 0.0659(16) 0.0050(10) 0.0010(10) 0.0054(8)
N10 0.0269(8) 0.0295(8) 0.0305(8) 0.0138(7) 0.0092(6) 0.0103(6)
C61 0.0295(10) 0.0458(11) 0.0293(10) 0.0180(9) 0.0068(8) 0.0124(9)
C62 0.0449(12) 0.0319(10) 0.0472(13) 0.0210(10) 0.0144(10) 0.0104(9)

loop_
_atom_type_symbol
_atom_type_description
_atom_type_scat_dispersion_real
_atom_type_scat_dispersion_imag
_atom_type_scat_source
Ti Ti 0.2776 0.4457 'International Tables Vol C Tables 4.2.6.8 and 6.1.1.4'
N N 0.0061 0.0033 'International Tables Vol C Tables 4.2.6.8 and 6.1.1.4'
C C 0.0033 0.0016 'International Tables Vol C Tables 4.2.6.8 and 6.1.1.4'
H H 0.0000 0.0000 'International Tables Vol C Tables 4.2.6.8 and 6.1.1.4'

loop_
_geom_angle_atom_site_label_1
_geom_angle_atom_site_label_2
_geom_angle_atom_site_label_3
_geom_angle
N4 Ti1 N3 106.77(6)
N4 Ti1 N5 100.07(6)
N3 Ti1 N5 98.64(6)
N4 Ti1 N2 126.06(6)
N3 Ti1 N2 123.28(6)
N5 Ti1 N2 91.65(6)
N4 Ti1 N1 99.50(5)
N3 Ti1 N1 95.07(6)
N5 Ti1 N1 151.68(6)
N2 Ti1 N1 60.20(5)
N4 Ti1 C13 114.10(6)
N3 Ti1 C13 113.11(6)
N5 Ti1 C13 121.99(6)
N2 Ti1 C13 30.34(5)
N1 Ti1 C13 29.96(5)
C13 N1 C1 118.86(13)
C13 N1 Ti1 89.13(10)
C1 N1 Ti1 148.62(10)
C13 N2 C14 118.13(13)
C13 N2 Ti1 93.41(10)
C14 N2 Ti1 148.45(11)
C2 C1 C6 120.31(15)
C2 C1 N1 120.07(14)
C6 C1 N1 119.61(14)
C3 C2 C1 118.45(16)
C3 C2 C7 119.85(15)
C1 C2 C7 121.58(15)
C4 C3 C2 121.71(17)
C4 C3 H3 119.1
C2 C3 H3 119.1
C3 C4 C5 119.55(16)
C3 C4 H4 120.2
C5 C4 H4 120.2
C4 C5 C6 121.17(16)
C4 C5 H5 119.4
C6 C5 H5 119.4
C5 C6 C1 118.77(16)
C5 C6 C10 119.28(15)
C1 C6 C10 121.91(14)
C2 C7 C8 110.46(15)
C2 C7 C9 113.03(15)
C8 C7 C9 109.63(15)
C2 C7 H7 107.8
C8 C7 H7 107.8
C9 C7 H7 107.8
C7 C8 H8A 109.5
C7 C8 H8B 109.5
H8A C8 H8B 109.5
C7 C8 H8C 109.5
H8A C8 H8C 109.5
H8B C8 H8C 109.5
C7 C9 H9A 109.5
C7 C9 H9B 109.5
H9A C9 H9B 109.5
C7 C9 H9C 109.5
H9A C9 H9C 109.5
H9B C9 H9C 109.5
C6 C10 C11 110.87(14)
C6 C10 C12 111.94(14)
C11 C10 C12 109.79(14)
C6 C10 H10 108.0
C11 C10 H10 108.0
C12 C10 H10 108.0
C10 C11 H11A 109.5
C10 C11 H11B 109.5
H11A C11 H11B 109.5
C10 C11 H11C 109.5
H11A C11 H11C 109.5
H11B C11 H11C 109.5
C10 C12 H12A 109.5
C10 C12 H12B 109.5
H12A C12 H12B 109.5
C10 C12 H12C 109.5
H12A C12 H12C 109.5
H12B C12 H12C 109.5
N1 C13 N2 116.87(15)
N1 C13 Ti1 60.91(9)
N2 C13 Ti1 56.24(8)
N1 C13 H13 121.6
N2 C13 H13 121.6
Ti1 C13 H13 174.3
C19 C14 C15 119.86(15)
C19 C14 N2 119.59(14)
C15 C14 N2 120.55(15)
C16 C15 C14 118.25(16)
C16 C15 C20 118.54(15)
C14 C15 C20 123.11(15)
C17 C16 C15 122.22(17)
C17 C16 H16 118.9
C15 C16 H16 118.9
C16 C17 C18 119.19(17)
C16 C17 H17 120.4
C18 C17 H17 120.4
C17 C18 C19 121.25(18)
C17 C18 H18 119.4
C19 C18 H18 119.4
C18 C19 C14 118.96(16)
C18 C19 C23 120.21(16)
C14 C19 C23 120.74(15)
C15 C20 C22 112.28(16)
C15 C20 C21 109.43(15)
C22 C20 C21 110.27(15)
C15 C20 H20 108.3
C22 C20 H20 108.3
C21 C20 H20 108.3
C20 C21 H21A 109.5
C20 C21 H21B 109.5
H21A C21 H21B 109.5
C20 C21 H21C 109.5
H21A C21 H21C 109.5
H21B C21 H21C 109.5
C20 C22 H22A 109.5
C20 C22 H22B 109.5
H22A C22 H22B 109.5
C20 C22 H22C 109.5
H22A C22 H22C 109.5
H22B C22 H22C 109.5
C19 C23 C24 109.80(15)
C19 C23 C25 113.48(16)
C24 C23 C25 110.78(16)
C19 C23 H23 107.5
C24 C23 H23 107.5
C25 C23 H23 107.5
C23 C24 H24A 109.5
C23 C24 H24B 109.5
H24A C24 H24B 109.5
C23 C24 H24C 109.5
H24A C24 H24C 109.5
H24B C24 H24C 109.5
C23 C25 H25A 109.5
C23 C25 H25B 109.5
H25A C25 H25B 109.5
C23 C25 H25C 109.5
H25A C25 H25C 109.5
H25B C25 H25C 109.5
C27 N3 C26 109.99(15)
C27 N3 Ti1 127.79(12)
C26 N3 Ti1 121.99(11)
N3 C26 H26A 109.5
N3 C26 H26B 109.5
H26A C26 H26B 109.5
N3 C26 H26C 109.5
H26A C26 H26C 109.5
H26B C26 H26C 109.5
N3 C27 H27A 109.5
N3 C27 H27B 109.5
H27A C27 H27B 109.5
N3 C27 H27C 109.5
H27A C27 H27C 109.5
H27B C27 H27C 109.5
C28 N4 C29 110.91(14)
C28 N4 Ti1 128.64(12)
C29 N4 Ti1 120.16(11)
N4 C28 H28A 109.5
N4 C28 H28B 109.5
H28A C28 H28B 109.5
N4 C28 H28C 109.5
H28A C28 H28C 109.5
H28B C28 H28C 109.5
N4 C29 H29A 109.5
N4 C29 H29B 109.5
H29A C29 H29B 109.5
N4 C29 H29C 109.5
H29A C29 H29C 109.5
H29B C29 H29C 109.5
C31 N5 C30 109.84(14)
C31 N5 Ti1 128.49(12)
C30 N5 Ti1 121.56(12)
N5 C30 H30A 109.5
N5 C30 H30B 109.5
H30A C30 H30B 109.5
N5 C30 H30C 109.5
H30A C30 H30C 109.5
H30B C30 H30C 109.5
N5 C31 H31A 109.5
N5 C31 H31B 109.5
H31A C31 H31B 109.5
N5 C31 H31C 109.5
H31A C31 H31C 109.5
H31B C31 H31C 109.5
N10 Ti2 N8 109.40(6)
N10 Ti2 N9 100.18(7)
N8 Ti2 N9 98.71(6)
N10 Ti2 N6 116.65(6)
N8 Ti2 N6 129.39(6)
N9 Ti2 N6 92.96(6)
N10 Ti2 N7 95.76(6)
N8 Ti2 N7 96.18(6)
N9 Ti2 N7 153.12(6)
N6 Ti2 N7 60.43(5)
N10 Ti2 C44 108.86(6)
N8 Ti2 C44 114.96(6)
N9 Ti2 C44 123.25(6)
N6 Ti2 C44 30.42(5)
N7 Ti2 C44 30.02(5)
C44 N6 C32 118.91(13)
C44 N6 Ti2 93.90(10)
C32 N6 Ti2 147.16(11)
C44 N7 C45 122.55(14)
C44 N7 Ti2 89.67(10)
C45 N7 Ti2 147.76(10)
C33 C32 C37 120.54(15)
C33 C32 N6 118.98(14)
C37 C32 N6 120.47(15)
C34 C33 C32 118.68(16)
C34 C33 C38 120.36(17)
C32 C33 C38 120.95(15)
C35 C34 C33 121.37(18)
C35 C34 H34 119.3
C33 C34 H34 119.3
C36 C35 C34 119.44(17)
C36 C35 H35 120.3
C34 C35 H35 120.3
C35 C36 C37 121.75(17)
C35 C36 H36 119.1
C37 C36 H36 119.1
C36 C37 C32 118.18(17)
C36 C37 C41 120.40(16)
C32 C37 C41 121.39(15)
C39 C38 C33 110.19(17)
C39 C38 C40 110.7(2)
C33 C38 C40 113.01(18)
C39 C38 H38 107.6
C33 C38 H38 107.6
C40 C38 H38 107.6
C38 C39 H39A 109.5
C38 C39 H39B 109.5
H39A C39 H39B 109.5
C38 C39 H39C 109.5
H39A C39 H39C 109.5
H39B C39 H39C 109.5
C38 C40 H40A 109.5
C38 C40 H40B 109.5
H40A C40 H40B 109.5
C38 C40 H40C 109.5
H40A C40 H40C 109.5
H40B C40 H40C 109.5
C42 C41 C43 110.88(19)
C42 C41 C37 113.27(17)
C43 C41 C37 110.57(17)
C42 C41 H41 107.3
C43 C41 H41 107.3
C37 C41 H41 107.3
C41 C42 H42A 109.5
C41 C42 H42B 109.5
H42A C42 H42B 109.5
C41 C42 H42C 109.5
H42A C42 H42C 109.5
H42B C42 H42C 109.5
C41 C43 H43A 109.5
C41 C43 H43B 109.5
H43A C43 H43B 109.5
C41 C43 H43C 109.5
H43A C43 H43C 109.5
H43B C43 H43C 109.5
N7 C44 N6 115.98(14)
N7 C44 Ti2 60.31(8)
N6 C44 Ti2 55.68(8)
N7 C44 H44 122.0
N6 C44 H44 122.0
Ti2 C44 H44 177.4
C46 C45 C50 120.49(16)
C46 C45 N7 120.17(14)
C50 C45 N7 119.26(15)
C47 C46 C45 118.47(16)
C47 C46 C51 120.21(16)
C45 C46 C51 121.12(16)
C48 C47 C46 121.27(17)
C48 C47 H47 119.4
C46 C47 H47 119.4
C47 C48 C49 119.87(17)
C47 C48 H48 120.1
C49 C48 H48 120.1
C48 C49 C50 121.20(17)
C48 C49 H49 119.4
C50 C49 H49 119.4
C49 C50 C45 118.66(16)
C49 C50 C54 121.22(15)
C45 C50 C54 119.97(15)
C46 C51 C53 109.43(15)
C46 C51 C52 113.22(16)
C53 C51 C52 109.82(15)
C46 C51 H51 108.1
C53 C51 H51 108.1
C52 C51 H51 108.1
C51 C52 H52A 109.5
C51 C52 H52B 109.5
H52A C52 H52B 109.5
C51 C52 H52C 109.5
H52A C52 H52C 109.5
H52B C52 H52C 109.5
C51 C53 H53A 109.5
C51 C53 H53B 109.5
H53A C53 H53B 109.5
C51 C53 H53C 109.5
H53A C53 H53C 109.5
H53B C53 H53C 109.5
C50 C54 C55 113.70(15)
C50 C54 C56 109.42(14)
C55 C54 C56 109.55(15)
C50 C54 H54 108.0
C55 C54 H54 108.0
C56 C54 H54 108.0
C54 C55 H55A 109.5
C54 C55 H55B 109.5
H55A C55 H55B 109.5
C54 C55 H55C 109.5
H55A C55 H55C 109.5
H55B C55 H55C 109.5
C54 C56 H56A 109.5
C54 C56 H56B 109.5
H56A C56 H56B 109.5
C54 C56 H56C 109.5
H56A C56 H56C 109.5
H56B C56 H56C 109.5
C57 N8 C58 111.00(14)
C57 N8 Ti2 129.57(12)
C58 N8 Ti2 119.41(11)
N8 C57 H57A 109.5
N8 C57 H57B 109.5
H57A C57 H57B 109.5
N8 C57 H57C 109.5
H57A C57 H57C 109.5
H57B C57 H57C 109.5
N8 C58 H58A 109.5
N8 C58 H58B 109.5
H58A C58 H58B 109.5
N8 C58 H58C 109.5
H58A C58 H58C 109.5
H58B C58 H58C 109.5
C59 N9 C60 108.65(16)
C59 N9 Ti2 127.42(12)
C60 N9 Ti2 123.73(13)
N9 C59 H59A 109.5
N9 C59 H59B 109.5
H59A C59 H59B 109.5
N9 C59 H59C 109.5
H59A C59 H59C 109.5
H59B C59 H59C 109.5
N9 C60 H60A 109.5
N9 C60 H60B 109.5
H60A C60 H60B 109.5
N9 C60 H60C 109.5
H60A C60 H60C 109.5
H60B C60 H60C 109.5
C61 N10 C62 110.10(15)
C61 N10 Ti2 122.51(12)
C62 N10 Ti2 127.35(14)
N10 C61 H61A 109.5
N10 C61 H61B 109.5
H61A C61 H61B 109.5
N10 C61 H61C 109.5
H61A C61 H61C 109.5
H61B C61 H61C 109.5
N10 C62 H62A 109.5
N10 C62 H62B 109.5
H62A C62 H62B 109.5
N10 C62 H62C 109.5
H62A C62 H62C 109.5
H62B C62 H62C 109.5

loop_
_geom_bond_atom_site_label_1
_geom_bond_atom_site_label_2
_geom_bond_distance
Ti1 N4 1.9002(14)
Ti1 N3 1.9087(15)
Ti1 N5 1.9130(14)
Ti1 N2 2.1847(13)
Ti1 N1 2.2926(13)
Ti1 C13 2.6231(16)
N1 C13 1.310(2)
N1 C1 1.429(2)
N2 C13 1.328(2)
N2 C14 1.427(2)
C1 C2 1.409(2)
C1 C6 1.412(2)
C2 C3 1.396(2)
C2 C7 1.521(2)
C3 C4 1.379(3)
C3 H3 0.9500
C4 C5 1.385(3)
C4 H4 0.9500
C5 C6 1.395(2)
C5 H5 0.9500
C6 C10 1.520(2)
C7 C8 1.530(2)
C7 C9 1.535(3)
C7 H7 1.0000
C8 H8A 0.9800
C8 H8B 0.9800
C8 H8C 0.9800
C9 H9A 0.9800
C9 H9B 0.9800
C9 H9C 0.9800
C10 C11 1.533(2)
C10 C12 1.533(2)
C10 H10 1.0000
C11 H11A 0.9800
C11 H11B 0.9800
C11 H11C 0.9800
C12 H12A 0.9800
C12 H12B 0.9800
C12 H12C 0.9800
C13 H13 0.9500
C14 C19 1.410(2)
C14 C15 1.417(2)
C15 C16 1.393(2)
C15 C20 1.516(3)
C16 C17 1.375(3)
C16 H16 0.9500
C17 C18 1.386(3)
C17 H17 0.9500
C18 C19 1.396(2)
C18 H18 0.9500
C19 C23 1.515(2)
C20 C22 1.528(3)
C20 C21 1.536(3)
C20 H20 1.0000
C21 H21A 0.9800
C21 H21B 0.9800
C21 H21C 0.9800
C22 H22A 0.9800
C22 H22B 0.9800
C22 H22C 0.9800
C23 C24 1.530(3)
C23 C25 1.534(3)
C23 H23 1.0000
C24 H24A 0.9800
C24 H24B 0.9800
C24 H24C 0.9800
C25 H25A 0.9800
C25 H25B 0.9800
C25 H25C 0.9800
N3 C27 1.453(2)
N3 C26 1.462(2)
C26 H26A 0.9800
C26 H26B 0.9800
C26 H26C 0.9800
C27 H27A 0.9800
C27 H27B 0.9800
C27 H27C 0.9800
N4 C28 1.452(2)
N4 C29 1.460(2)
C28 H28A 0.9800
C28 H28B 0.9800
C28 H28C 0.9800
C29 H29A 0.9800
C29 H29B 0.9800
C29 H29C 0.9800
N5 C31 1.458(2)
N5 C30 1.459(2)
C30 H30A 0.9800
C30 H30B 0.9800
C30 H30C 0.9800
C31 H31A 0.9800
C31 H31B 0.9800
C31 H31C 0.9800
Ti2 N10 1.9031(15)
Ti2 N8 1.9039(14)
Ti2 N9 1.9219(16)
Ti2 N6 2.1594(13)
Ti2 N7 2.2662(14)
Ti2 C44 2.6085(16)
N6 C44 1.324(2)
N6 C32 1.431(2)
N7 C44 1.305(2)
N7 C45 1.426(2)
C32 C33 1.406(3)
C32 C37 1.411(2)
C33 C34 1.391(2)
C33 C38 1.519(2)
C34 C35 1.381(3)
C34 H34 0.9500
C35 C36 1.380(3)
C35 H35 0.9500
C36 C37 1.392(2)
C36 H36 0.9500
C37 C41 1.528(3)
C38 C39 1.512(3)
C38 C40 1.522(3)
C38 H38 1.0000
C39 H39A 0.9800
C39 H39B 0.9800
C39 H39C 0.9800
C40 H40A 0.9800
C40 H40B 0.9800
C40 H40C 0.9800
C41 C42 1.522(3)
C41 C43 1.526(3)
C41 H41 1.0000
C42 H42A 0.9800
C42 H42B 0.9800
C42 H42C 0.9800
C43 H43A 0.9800
C43 H43B 0.9800
C43 H43C 0.9800
C44 H44 0.9500
C45 C46 1.411(2)
C45 C50 1.413(2)
C46 C47 1.392(3)
C46 C51 1.520(2)
C47 C48 1.381(3)
C47 H47 0.9500
C48 C49 1.386(3)
C48 H48 0.9500
C49 C50 1.387(2)
C49 H49 0.9500
C50 C54 1.516(2)
C51 C53 1.535(3)
C51 C52 1.536(3)
C51 H51 1.0000
C52 H52A 0.9800
C52 H52B 0.9800
C52 H52C 0.9800
C53 H53A 0.9800
C53 H53B 0.9800
C53 H53C 0.9800
C54 C55 1.529(2)
C54 C56 1.531(3)
C54 H54 1.0000
C55 H55A 0.9800
C55 H55B 0.9800
C55 H55C 0.9800
C56 H56A 0.9800
C56 H56B 0.9800
C56 H56C 0.9800
N8 C57 1.445(2)
N8 C58 1.447(2)
C57 H57A 0.9800
C57 H57B 0.9800
C57 H57C 0.9800
C58 H58A 0.9800
C58 H58B 0.9800
C58 H58C 0.9800
N9 C59 1.453(2)
N9 C60 1.463(2)
C59 H59A 0.9800
C59 H59B 0.9800
C59 H59C 0.9800
C60 H60A 0.9800
C60 H60B 0.9800
C60 H60C 0.9800
N10 C61 1.456(2)
N10 C62 1.463(2)
C61 H61A 0.9800
C61 H61B 0.9800
C61 H61C 0.9800
C62 H62A 0.9800
C62 H62B 0.9800
C62 H62C 0.9800

loop_
_geom_torsion_atom_site_label_1
_geom_torsion_atom_site_label_2
_geom_torsion_atom_site_label_3
_geom_torsion_atom_site_label_4
_geom_torsion
N4 Ti1 N1 C13 -122.61(10)
N3 Ti1 N1 C13 129.42(10)
N5 Ti1 N1 C13 10.56(17)
N2 Ti1 N1 C13 3.69(9)
N4 Ti1 N1 C1 31.8(2)
N3 Ti1 N1 C1 -76.1(2)
N5 Ti1 N1 C1 165.00(19)
N2 Ti1 N1 C1 158.1(2)
C13 Ti1 N1 C1 154.4(3)
N4 Ti1 N2 C13 75.88(11)
N3 Ti1 N2 C13 -78.93(11)
N5 Ti1 N2 C13 179.61(10)
N1 Ti1 N2 C13 -3.65(9)
N4 Ti1 N2 C14 -103.7(2)
N3 Ti1 N2 C14 101.4(2)
N5 Ti1 N2 C14 0.0(2)
N1 Ti1 N2 C14 176.7(2)
C13 Ti1 N2 C14 -179.6(3)
C13 N1 C1 C2 -102.49(18)
Ti1 N1 C1 C2 107.0(2)
C13 N1 C1 C6 78.18(19)
Ti1 N1 C1 C6 -72.3(3)
C6 C1 C2 C3 -2.0(2)
N1 C1 C2 C3 178.64(14)
C6 C1 C2 C7 -177.89(15)
N1 C1 C2 C7 2.8(2)
C1 C2 C3 C4 0.4(3)
C7 C2 C3 C4 176.33(16)
C2 C3 C4 C5 0.8(3)
C3 C4 C5 C6 -0.4(3)
C4 C5 C6 C1 -1.2(2)
C4 C5 C6 C10 -179.21(15)
C2 C1 C6 C5 2.4(2)
N1 C1 C6 C5 -178.25(14)
C2 C1 C6 C10 -179.61(14)
N1 C1 C6 C10 -0.3(2)
C3 C2 C7 C8 -74.9(2)
C1 C2 C7 C8 100.87(19)
C3 C2 C7 C9 48.3(2)
C1 C2 C7 C9 -135.89(17)
C5 C6 C10 C11 70.68(19)
C1 C6 C10 C11 -107.28(17)
C5 C6 C10 C12 -52.3(2)
C1 C6 C10 C12 129.76(16)
C1 N1 C13 N2 -171.05(13)
Ti1 N1 C13 N2 -5.92(14)
C1 N1 C13 Ti1 -165.13(15)
C14 N2 C13 N1 -174.01(14)
Ti1 N2 C13 N1 6.22(15)
C14 N2 C13 Ti1 179.78(16)
N4 Ti1 C13 N1 65.53(11)
N3 Ti1 C13 N1 -56.78(11)
N5 Ti1 C13 N1 -174.12(9)
N2 Ti1 C13 N1 -173.65(15)
N4 Ti1 C13 N2 -120.81(10)
N3 Ti1 C13 N2 116.87(10)
N5 Ti1 C13 N2 -0.46(12)
N1 Ti1 C13 N2 173.65(15)
C13 N2 C14 C19 -116.99(17)
Ti1 N2 C14 C19 62.6(3)
C13 N2 C14 C15 63.1(2)
Ti1 N2 C14 C15 -117.3(2)
C19 C14 C15 C16 5.5(2)
N2 C14 C15 C16 -174.65(15)
C19 C14 C15 C20 -170.69(16)
N2 C14 C15 C20 9.2(2)
C14 C15 C16 C17 -1.7(3)
C20 C15 C16 C17 174.62(17)
C15 C16 C17 C18 -2.5(3)
C16 C17 C18 C19 3.0(3)
C17 C18 C19 C14 0.8(3)
C17 C18 C19 C23 177.41(17)
C15 C14 C19 C18 -5.0(2)
N2 C14 C19 C18 175.09(15)
C15 C14 C19 C23 178.37(16)
N2 C14 C19 C23 -1.5(2)
C16 C15 C20 C22 57.3(2)
C14 C15 C20 C22 -126.59(18)
C16 C15 C20 C21 -65.5(2)
C14 C15 C20 C21 110.62(18)
C18 C19 C23 C24 -85.8(2)
C14 C19 C23 C24 90.7(2)
C18 C19 C23 C25 38.8(2)
C14 C19 C23 C25 -144.69(17)
N4 Ti1 N3 C27 110.38(14)
N5 Ti1 N3 C27 7.05(15)
N2 Ti1 N3 C27 -90.68(15)
N1 Ti1 N3 C27 -148.09(14)
C13 Ti1 N3 C27 -123.30(14)
N4 Ti1 N3 C26 -63.53(14)
N5 Ti1 N3 C26 -166.86(12)
N2 Ti1 N3 C26 95.41(13)
N1 Ti1 N3 C26 37.99(13)
C13 Ti1 N3 C26 62.79(14)
N3 Ti1 N4 C28 8.05(17)
N5 Ti1 N4 C28 110.34(16)
N2 Ti1 N4 C28 -150.14(14)
N1 Ti1 N4 C28 -90.23(16)
C13 Ti1 N4 C28 -117.68(15)
N3 Ti1 N4 C29 -165.10(13)
N5 Ti1 N4 C29 -62.81(14)
N2 Ti1 N4 C29 36.71(15)
N1 Ti1 N4 C29 96.62(13)
C13 Ti1 N4 C29 69.17(14)
N4 Ti1 N5 C31 -6.57(17)
N3 Ti1 N5 C31 102.30(16)
N2 Ti1 N5 C31 -133.67(16)
N1 Ti1 N5 C31 -139.63(15)
C13 Ti1 N5 C31 -133.44(15)
N4 Ti1 N5 C30 169.16(14)
N3 Ti1 N5 C30 -81.97(14)
N2 Ti1 N5 C30 42.06(14)
N1 Ti1 N5 C30 36.1(2)
C13 Ti1 N5 C30 42.29(16)
N10 Ti2 N6 C44 81.91(11)
N8 Ti2 N6 C44 -71.34(12)
N9 Ti2 N6 C44 -175.14(10)
N7 Ti2 N6 C44 0.87(9)
N10 Ti2 N6 C32 -95.9(2)
N8 Ti2 N6 C32 110.8(2)
N9 Ti2 N6 C32 7.0(2)
N7 Ti2 N6 C32 -177.0(2)
C44 Ti2 N6 C32 -177.8(3)
N10 Ti2 N7 C44 -118.34(10)
N8 Ti2 N7 C44 131.37(10)
N9 Ti2 N7 C44 7.96(18)
N6 Ti2 N7 C44 -0.88(9)
N10 Ti2 N7 C45 63.7(2)
N8 Ti2 N7 C45 -46.6(2)
N9 Ti2 N7 C45 -170.04(19)
N6 Ti2 N7 C45 -178.9(2)
C44 Ti2 N7 C45 -178.0(3)
C44 N6 C32 C33 108.27(18)
Ti2 N6 C32 C33 -74.2(3)
C44 N6 C32 C37 -72.2(2)
Ti2 N6 C32 C37 105.3(2)
C37 C32 C33 C34 2.1(3)
N6 C32 C33 C34 -178.35(16)
C37 C32 C33 C38 -179.26(16)
N6 C32 C33 C38 0.3(2)
C32 C33 C34 C35 -0.4(3)
C38 C33 C34 C35 -178.97(18)
C33 C34 C35 C36 -1.1(3)
C34 C35 C36 C37 0.9(3)
C35 C36 C37 C32 0.9(3)
C35 C36 C37 C41 -177.21(18)
C33 C32 C37 C36 -2.4(3)
N6 C32 C37 C36 178.10(15)
C33 C32 C37 C41 175.68(16)
N6 C32 C37 C41 -3.8(2)
C34 C33 C38 C39 85.6(2)
C32 C33 C38 C39 -93.0(2)
C34 C33 C38 C40 -38.8(3)
C32 C33 C38 C40 142.6(2)
C36 C37 C41 C42 -32.3(3)
C32 C37 C41 C42 149.71(18)
C36 C37 C41 C43 92.9(2)
C32 C37 C41 C43 -85.1(2)
C45 N7 C44 N6 -179.88(14)
Ti2 N7 C44 N6 1.39(14)
C45 N7 C44 Ti2 178.73(16)
C32 N6 C44 N7 177.19(14)
Ti2 N6 C44 N7 -1.46(15)
C32 N6 C44 Ti2 178.65(16)
N10 Ti2 C44 N7 67.72(11)
N8 Ti2 C44 N7 -55.38(11)
N9 Ti2 C44 N7 -175.71(10)
N6 Ti2 C44 N7 178.49(15)
N10 Ti2 C44 N6 -110.77(10)
N8 Ti2 C44 N6 126.13(10)
N9 Ti2 C44 N6 5.80(12)
N7 Ti2 C44 N6 -178.49(15)
C44 N7 C45 C46 80.6(2)
Ti2 N7 C45 C46 -101.8(2)
C44 N7 C45 C50 -102.59(18)
Ti2 N7 C45 C50 75.0(3)
C50 C45 C46 C47 -1.9(2)
N7 C45 C46 C47 174.90(15)
C50 C45 C46 C51 173.06(16)
N7 C45 C46 C51 -10.2(2)
C45 C46 C47 C48 0.0(3)
C51 C46 C47 C48 -174.96(18)
C46 C47 C48 C49 1.7(3)
C47 C48 C49 C50 -1.6(3)
C48 C49 C50 C45 -0.3(3)
C48 C49 C50 C54 175.30(16)
C46 C45 C50 C49 2.0(2)
N7 C45 C50 C49 -174.80(15)
C46 C45 C50 C54 -173.64(15)
N7 C45 C50 C54 9.6(2)
C47 C46 C51 C53 80.7(2)
C45 C46 C51 C53 -94.16(19)
C47 C46 C51 C52 -42.2(2)
C45 C46 C51 C52 142.98(17)
C49 C50 C54 C55 34.6(2)
C45 C50 C54 C55 -149.94(16)
C49 C50 C54 C56 -88.3(2)
C45 C50 C54 C56 87.21(19)
N10 Ti2 N8 C57 -17.94(17)
N9 Ti2 N8 C57 -122.04(16)
N6 Ti2 N8 C57 136.82(14)
N7 Ti2 N8 C57 80.41(16)
C44 Ti2 N8 C57 104.87(15)
N10 Ti2 N8 C58 163.51(13)
N9 Ti2 N8 C58 59.41(14)
N6 Ti2 N8 C58 -41.74(16)
N7 Ti2 N8 C58 -98.15(14)
C44 Ti2 N8 C58 -73.69(14)
N10 Ti2 N9 C59 84.66(17)
N8 Ti2 N9 C59 -163.69(17)
N6 Ti2 N9 C59 -33.09(17)
N7 Ti2 N9 C59 -40.8(2)
C44 Ti2 N9 C59 -36.03(19)
N10 Ti2 N9 C60 -89.48(17)
N8 Ti2 N9 C60 22.17(17)
N6 Ti2 N9 C60 152.77(16)
N7 Ti2 N9 C60 145.08(16)
C44 Ti2 N9 C60 149.83(15)
N8 Ti2 N10 C61 65.75(14)
N9 Ti2 N10 C61 168.83(13)
N6 Ti2 N10 C61 -92.61(14)
N7 Ti2 N10 C61 -32.90(14)
C44 Ti2 N10 C61 -60.62(14)
N8 Ti2 N10 C62 -111.80(15)
N9 Ti2 N10 C62 -8.71(16)
N6 Ti2 N10 C62 89.85(15)
N7 Ti2 N10 C62 149.56(15)
C44 Ti2 N10 C62 121.83(15)
